data_2010941
loop_
_publ_author_name
'Billington, David C.'
'Lowe, Philip R.'
'Rathbone, Daniel L.'
'Schwalbe, Carl H.'

_publ_section_title
;
 A new amidrazone derivative with antimycobacterial activity
;
_journal_issue 5
_journal_name_full 'Acta Crystallographica Section C'
_journal_page_first e211
_journal_page_last e212
_journal_paper_doi 10.1107/S0108270100004807
_journal_volume 56
_journal_year 2000
_chemical_formula_sum 'C18 H22 N4'
_chemical_formula_weight 294.40
_chemical_melting_point 360.5(11)
_chemical_name_systematic
;
N'-(4-(1,1-dimethylpropyl)-benzylidene)-2-pyridinecarboxamidrazone
;
_space_group_IT_number 61
_symmetry_cell_setting orthorhombic
_symmetry_space_group_name_Hall '-P 2ac 2ab'
_symmetry_space_group_name_H-M 'P b c a'
_audit_creation_method SHELXL-97
_cell_angle_alpha 90.00
_cell_angle_beta 90.00
_cell_angle_gamma 90.00
_cell_formula_units_Z 8
_cell_length_a 21.957(4)
_cell_length_b 20.518(2)
_cell_length_c 7.5220(10)
_cell_measurement_reflns_used 25
_cell_measurement_temperature 293(2)
_cell_measurement_theta_max 25.83
_cell_measurement_theta_min 8.64
_cell_volume 3388.8(8)
_computing_cell_refinement 'CAD-4 Foftware'
_computing_data_collection 'CAD-4 Software (Enraf-Nonius, 1989)'
_computing_data_reduction 'CADABS (Gould & Smith, 1986)'
_computing_molecular_graphics 'ORTEPII (Johnson, 1976)'
_computing_publication_material SHELXL97
_computing_structure_refinement 'SHELXL97 (Sheldrick, 1997)'
_computing_structure_solution 'SHELXS86 (Sheldrick, 1990)'
_diffrn_ambient_temperature 293(2)
_diffrn_measured_fraction_theta_full .994
_diffrn_measured_fraction_theta_max .994
_diffrn_measurement_device 'Enraf-Nonius CAD-4'
_diffrn_measurement_method \w/2\q
_diffrn_radiation_monochromator graphite
_diffrn_radiation_source 'normal-focus sealed tube'
_diffrn_radiation_type CuK\a
_diffrn_radiation_wavelength 1.54180
_diffrn_reflns_av_R_equivalents .072
_diffrn_reflns_av_sigmaI/netI .0733
_diffrn_reflns_limit_h_max 27
_diffrn_reflns_limit_h_min 0
_diffrn_reflns_limit_k_max 0
_diffrn_reflns_limit_k_min -25
_diffrn_reflns_limit_l_max 9
_diffrn_reflns_limit_l_min -9
_diffrn_reflns_number 6157
_diffrn_reflns_theta_full 72.06
_diffrn_reflns_theta_max 72.07
_diffrn_reflns_theta_min 4.03
_diffrn_standards_decay_% 3.1
_diffrn_standards_interval_time 120
_diffrn_standards_number 3
_exptl_absorpt_coefficient_mu .549
_exptl_absorpt_correction_T_max .921
_exptl_absorpt_correction_T_min .469
_exptl_absorpt_correction_type '\y scan'
_exptl_absorpt_process_details '(CADABS; Gould & Smith, 1986)'
_exptl_crystal_colour yellow
_exptl_crystal_density_diffrn 1.154
_exptl_crystal_density_method none
_exptl_crystal_description plate
_exptl_crystal_F_000 1264
_exptl_crystal_size_max .65
_exptl_crystal_size_mid .33
_exptl_crystal_size_min .15
_refine_diff_density_max .372
_refine_diff_density_min -.246
_refine_ls_extinction_coef .0011(3)
_refine_ls_extinction_method SHELXL97
_refine_ls_goodness_of_fit_ref 1.001
_refine_ls_hydrogen_treatment constr
_refine_ls_matrix_type full
_refine_ls_number_parameters 204
_refine_ls_number_reflns 3316
_refine_ls_number_restraints 7
_refine_ls_restrained_S_all 1.012
_refine_ls_R_factor_all .153
_refine_ls_R_factor_gt .072
_refine_ls_shift/su_max <0.001
_refine_ls_shift/su_mean .000
_refine_ls_structure_factor_coef Fsqd
_refine_ls_weighting_details 'calc w = 1/[\s^2^(Fo^2^)+(0.1267P)^2^] where P = (Fo^2^+2Fc^2^)/3'
_refine_ls_weighting_scheme calc
_refine_ls_wR_factor_ref .231
_reflns_number_gt 1635
_reflns_number_total 3316
_reflns_threshold_expression I>2\s(I)
_cod_data_source_file qa0258.cif
_cod_data_source_block I
_cod_depositor_comments
;
'_chemical_melting_point' value '86.3 - 88.4\% corrected' was changed to
'360.5(11)' - it was converted from degrees Celsius(C) to Kelvins(K),
the average value was taken and precision was estimated.

Adriana Da\<skevi\<c, 2007-06-07
;
_cod_database_code 2010941
_cod_database_fobs_code 2010941

loop_
_symmetry_equiv_pos_as_xyz
'x, y, z'
'x+1/2, -y+1/2, -z'
'-x, y+1/2, -z+1/2'
'-x+1/2, -y, z+1/2'
'-x, -y, -z'
'-x-1/2, y-1/2, z'
'x, -y-1/2, z-1/2'
'x-1/2, y, -z-1/2'

loop_
_atom_site_label
_atom_site_fract_x
_atom_site_fract_y
_atom_site_fract_z
_atom_site_U_iso_or_equiv
_atom_site_adp_type
_atom_site_calc_flag
_atom_site_refinement_flags
_atom_site_occupancy
_atom_site_disorder_assembly
_atom_site_disorder_group
_atom_site_type_symbol
C1 .83084(14) .86269(14) .8422(4) .0530(8) Uani d . 1 . . C
C2 .83927(15) .81339(16) .9658(5) .0632(9) Uani d . 1 . . C
H2 .8174 .7748 .9543 .076 Uiso calc R 1 . . H
C3 .87930(15) .82041(17) 1.1052(5) .0683(9) Uani d . 1 . . C
H3 .8836 .7863 1.1858 .082 Uiso calc R 1 . . H
C4 .91333(16) .87617(16) 1.1296(5) .0650(9) Uani d . 1 . . C
C5 .90318(17) .92599(17) 1.0086(5) .0726(10) Uani d . 1 . . C
H5 .9237 .9652 1.0235 .087 Uiso calc R 1 . . H
C6 .86411(15) .91955(17) .8684(5) .0643(9) Uani d . 1 . . C
H6 .8597 .9539 .7888 .077 Uiso calc R 1 . . H
C11 .79085(14) .85122(15) .6927(4) .0567(8) Uani d . 1 . . C
H11 .7729 .8103 .6827 .068 Uiso calc R 1 . . H
N12 .77841(12) .89370(12) .5727(4) .0566(7) Uani d . 1 . . N
N13 .74264(12) .86728(12) .4377(4) .0576(7) Uani d . 1 . . N
C14 .73423(13) .90759(14) .3061(4) .0492(7) Uani d . 1 . . C
N141 .75509(13) .96872(12) .2965(4) .0641(8) Uani d . 1 . . N
H141 .7762 .9846 .3825 .077 Uiso calc R 1 . . H
H142 .7474 .9921 .2044 .077 Uiso calc R 1 . . H
C1P .69906(12) .88248(13) .1540(4) .0478(7) Uani d . 1 . . C
N2P .68382(12) .92546(12) .0268(3) .0567(7) Uani d . 1 . . N
C3P .65236(16) .90296(18) -.1108(5) .0693(10) Uani d . 1 . . C
H3P .6421 .9321 -.2006 .083 Uiso calc R 1 . . H
C4P .63403(17) .8394(2) -.1288(5) .0757(11) Uani d . 1 . . C
H4P .6112 .8260 -.2264 .091 Uiso calc R 1 . . H
C5P .65041(19) .79634(19) .0010(5) .0792(11) Uani d . 1 . . C
H5P .6391 .7528 -.0076 .095 Uiso calc R 1 . . H
C6P .68324(15) .81746(15) .1427(5) .0622(9) Uani d . 1 . . C
H6P .6950 .7884 .2313 .075 Uiso calc R 1 . . H
C41 .95916(17) .8845(2) 1.2811(5) .0805(11) Uani d D 1 A . C
C411 .9368(3) .9445(4) 1.4028(9) .092(3) Uiso d PD .703(14) . . C
H41A .9398 .9843 1.3363 .137 Uiso calc PR .703(14) . . H
H41B .9620 .9473 1.5067 .137 Uiso calc PR .703(14) . . H
H41C .8953 .9375 1.4379 .137 Uiso calc PR .703(14) . . H
C412 .9332(9) .8960(13) 1.451(2) .124(9) Uiso d PD .297(14) . . C
H41D .9047 .9314 1.4435 .186 Uiso calc PR .297(14) . . H
H41E .9648 .9069 1.5341 .186 Uiso calc PR .297(14) . . H
H41F .9124 .8575 1.4908 .186 Uiso calc PR .297(14) . . H
C413 .9566(4) .8314(4) 1.4198(12) .087(3) Uiso d PD .578(17) . . C
H41G .9157 .8273 1.4633 .130 Uiso calc PR .578(17) . . H
H41H .9833 .8423 1.5165 .130 Uiso calc PR .578(17) . . H
H41I .9693 .7909 1.3678 .130 Uiso calc PR .578(17) . . H
C414 .9846(8) .8132(6) 1.338(3) .130(6) Uiso d PD .422(17) . . C
H41J .9521 .7880 1.3886 .195 Uiso calc PR .422(17) . . H
H41K 1.0167 .8181 1.4235 .195 Uiso calc PR .422(17) . . H
H41L 1.0001 .7912 1.2345 .195 Uiso calc PR .422(17) . . H
C42 1.01975(18) .9067(3) 1.2154(6) .0992(14) Uani d D 1 . . C
H42A 1.0477 .9143 1.3131 .119 Uiso calc PR .542(19) A 1 H
H42B 1.0161 .9463 1.1456 .119 Uiso calc PR .542(19) A 1 H
H42C 1.0473 .9012 1.3150 .119 Uiso calc PR .458(19) A 2 H
H42D 1.0157 .9534 1.1982 .119 Uiso calc PR .458(19) A 2 H
C431 1.0414(5) .8479(8) 1.0970(17) .117(4) Uiso d PD .542(19) A 1 C
H43A 1.0812 .8570 1.0501 .175 Uiso calc PR .542(19) A 1 H
H43B 1.0133 .8417 1.0007 .175 Uiso calc PR .542(19) A 1 H
H43C 1.0430 .8090 1.1679 .175 Uiso calc PR .542(19) A 1 H
C432 1.0542(4) .8827(7) 1.0561(13) .083(4) Uiso d PD .458(19) A 2 C
H43D 1.0919 .9061 1.0460 .125 Uiso calc PR .458(19) A 2 H
H43E 1.0302 .8896 .9510 .125 Uiso calc PR .458(19) A 2 H
H43F 1.0624 .8370 1.0695 .125 Uiso calc PR .458(19) A 2 H

loop_
_atom_site_aniso_label
_atom_site_aniso_U_11
_atom_site_aniso_U_22
_atom_site_aniso_U_33
_atom_site_aniso_U_12
_atom_site_aniso_U_13
_atom_site_aniso_U_23
C1 .0575(17) .0500(16) .0515(18) .0060(13) .0030(14) .0056(13)
C2 .0685(19) .0601(19) .061(2) .0002(16) -.0023(17) .0113(16)
C3 .069(2) .072(2) .064(2) -.0013(17) -.0070(18) .0205(18)
C4 .066(2) .072(2) .056(2) -.0019(17) -.0030(16) .0112(17)
C5 .081(2) .0617(19) .075(3) -.0121(18) -.013(2) .0087(18)
C6 .071(2) .0591(19) .063(2) -.0014(15) -.0048(17) .0130(16)
C11 .0626(18) .0508(16) .057(2) .0025(14) .0032(15) .0023(14)
N12 .0629(15) .0551(15) .0519(16) -.0023(11) -.0067(13) .0037(13)
N13 .0650(16) .0571(15) .0507(15) -.0063(12) -.0071(13) .0043(12)
C14 .0536(16) .0470(15) .0471(17) .0005(12) .0041(13) -.0018(13)
N141 .0873(19) .0520(14) .0529(16) -.0136(13) -.0146(15) .0044(12)
C1P .0496(15) .0485(15) .0453(16) -.0008(12) .0061(13) -.0025(13)
N2P .0669(15) .0534(14) .0498(15) -.0001(12) -.0041(13) -.0018(12)
C3P .085(2) .071(2) .052(2) .0012(18) -.0078(19) -.0037(16)
C4P .082(2) .087(3) .057(2) -.016(2) -.0069(18) -.018(2)
C5P .105(3) .065(2) .067(2) -.027(2) .006(2) -.0132(19)
C6P .080(2) .0504(17) .056(2) -.0070(16) .0042(17) -.0025(15)
C41 .077(2) .100(3) .064(2) -.011(2) -.008(2) .015(2)
C42 .078(3) .143(4) .077(3) .004(3) -.008(2) -.001(3)

loop_
_atom_type_symbol
_atom_type_description
_atom_type_scat_dispersion_real
_atom_type_scat_dispersion_imag
_atom_type_scat_source
C C .0181 .0091 'International Tables Vol C Tables 4.2.6.8 and 6.1.1.4'
H H .0000 .0000 'International Tables Vol C Tables 4.2.6.8 and 6.1.1.4'
N N .0311 .0180 'International Tables Vol C Tables 4.2.6.8 and 6.1.1.4'

loop_
_geom_angle_atom_site_label_1
_geom_angle_atom_site_label_2
_geom_angle_atom_site_label_3
_geom_angle
_geom_angle_publ_flag
C2 C1 C6 116.5(3) ?
C2 C1 C11 119.0(3) ?
C6 C1 C11 124.5(3) ?
C3 C2 C1 121.3(3) ?
C2 C3 C4 122.3(3) ?
C3 C4 C5 115.9(3) ?
C3 C4 C41 123.2(3) ?
C5 C4 C41 120.8(3) ?
C6 C5 C4 122.4(3) ?
C5 C6 C1 121.4(3) ?
N12 C11 C1 124.4(3) ?
C11 N12 N13 111.6(3) ?
C14 N13 N12 112.7(2) ?
N13 C14 N141 126.0(3) yes
N13 C14 C1P 116.2(3) yes
N141 C14 C1P 117.8(3) yes
N2P C1P C6P 121.8(3) ?
N2P C1P C14 117.0(3) ?
C6P C1P C14 121.2(3) ?
C3P N2P C1P 117.2(3) ?
N2P C3P C4P 124.1(3) ?
C5P C4P C3P 117.9(4) ?
C6P C5P C4P 119.7(3) ?
C5P C6P C1P 119.3(3) ?
C412 C41 C42 127.3(10) ?
C412 C41 C413 58.9(12) ?
C42 C41 C413 118.9(5) ?
C412 C41 C4 115.2(9) ?
C42 C41 C4 112.0(3) ?
C413 C41 C4 114.2(4) ?
C412 C41 C411 40.4(10) ?
C42 C41 C411 103.1(4) ?
C413 C41 C411 98.5(5) ?
C4 C41 C411 108.0(4) ?
C412 C41 C414 93.0(14) ?
C42 C41 C414 93.2(8) ?
C413 C41 C414 35.0(6) ?
C4 C41 C414 108.7(6) ?
C411 C41 C414 130.1(9) ?
C41 C42 C432 127.9(6) ?
C41 C42 C431 102.9(7) ?
C432 C42 C431 31.1(5) ?

loop_
_geom_bond_atom_site_label_1
_geom_bond_atom_site_label_2
_geom_bond_site_symmetry_2
_geom_bond_distance
_geom_bond_publ_flag
C1 C2 . 1.387(4) ?
C1 C6 . 1.391(4) ?
C1 C11 . 1.446(4) yes
C2 C3 . 1.376(5) ?
C3 C4 . 1.379(5) ?
C4 C5 . 1.387(5) ?
C4 C41 . 1.530(5) ?
C5 C6 . 1.366(5) ?
C11 N12 . 1.284(4) yes
N12 N13 . 1.393(4) yes
N13 C14 . 1.303(4) yes
C14 N141 . 1.337(4) yes
C14 C1P . 1.473(4) yes
C1P N2P . 1.344(4) yes
C1P C6P . 1.381(4) ?
N2P C3P . 1.327(4) yes
C3P C4P . 1.372(5) ?
C4P C5P . 1.365(5) ?
C5P C6P . 1.358(5) ?
C41 C412 . 1.421(15) ?
C41 C42 . 1.491(5) ?
C41 C413 . 1.510(8) ?
C41 C411 . 1.610(7) ?
C41 C414 . 1.624(12) ?
C42 C432 . 1.500(9) ?
C42 C431 . 1.574(10) ?

loop_
_geom_hbond_atom_site_label_D
_geom_hbond_atom_site_label_H
_geom_hbond_atom_site_label_A
_geom_hbond_site_symmetry_A
_geom_hbond_distance_DH
_geom_hbond_distance_HA
_geom_hbond_distance_DA
_geom_hbond_angle_DHA
_geom_hbond_publ_flag
N141 H141 N12 . .86 2.35 2.636(4) 100 yes
N141 H142 N2P . .86 2.37 2.712(4) 104 yes
N141 H141 N2P 4_675 .86 2.31 3.085(4) 149 yes
N141 H142 N12 4_674 .86 2.61 3.368(4) 148 yes

loop_
_geom_torsion_atom_site_label_1
_geom_torsion_atom_site_label_2
_geom_torsion_atom_site_label_3
_geom_torsion_atom_site_label_4
_geom_torsion
_geom_torsion_publ_flag
C6 C1 C2 C3 -1.0(5) ?
C11 C1 C2 C3 176.4(3) ?
C1 C2 C3 C4 -.3(6) ?
C2 C3 C4 C5 2.3(6) ?
C2 C3 C4 C41 -178.6(3) ?
C3 C4 C5 C6 -3.0(6) ?
C41 C4 C5 C6 177.8(3) ?
C4 C5 C6 C1 1.8(6) ?
C2 C1 C6 C5 .3(5) ?
C11 C1 C6 C5 -177.0(3) ?
C2 C1 C11 N12 178.1(3) yes
C6 C1 C11 N12 -4.6(5) ?
C1 C11 N12 N13 175.1(3) yes
C11 N12 N13 C14 -173.9(3) yes
N12 N13 C14 N141 -1.7(4) ?
N12 N13 C14 C1P 177.4(2) yes
N13 C14 C1P N2P 172.4(3) yes
N141 C14 C1P N2P -8.3(4) ?
N13 C14 C1P C6P -8.3(4) ?
N141 C14 C1P C6P 170.9(3) ?
C6P C1P N2P C3P .4(5) ?
C14 C1P N2P C3P 179.7(3) ?
C1P N2P C3P C4P 1.0(5) ?
N2P C3P C4P C5P -1.6(6) ?
C3P C4P C5P C6P .7(6) ?
C4P C5P C6P C1P .6(6) ?
N2P C1P C6P C5P -1.2(5) ?
C14 C1P C6P C5P 179.5(3) ?
C3 C4 C41 C412 -75.2(13) ?
C5 C4 C41 C412 103.9(13) ?
C3 C4 C41 C42 129.0(4) ?
C5 C4 C41 C42 -51.9(5) ?
C3 C4 C41 C413 -9.8(7) ?
C5 C4 C41 C413 169.3(6) ?
C3 C4 C41 C411 -118.2(5) ?
C5 C4 C41 C411 60.9(5) ?
C3 C4 C41 C414 27.5(9) ?
C5 C4 C41 C414 -153.4(9) ?
C412 C41 C42 C432 164.2(15) ?
C413 C41 C42 C432 93.0(9) ?
C4 C41 C42 C432 -43.6(8) ?
C411 C41 C42 C432 -159.4(8) ?
C414 C41 C42 C432 68.0(10) ?
C412 C41 C42 C431 143.5(15) ?
C413 C41 C42 C431 72.3(8) ?
C4 C41 C42 C431 -64.3(6) ?
C411 C41 C42 C431 179.9(6) ?
C414 C41 C42 C431 47.3(9) ?
